data_4347019
loop_
_publ_author_name
'Connell, Timothy U.'
'White, Jonathan M.'
'Smith, Trevor A.'
'Donnelly, Paul S.'

_publ_section_title
;
 Luminescent Iridium(III) Cyclometalated Complexes with 1,2,3-Triazole
 &quot;Click&quot; Ligands.
;
_journal_issue 6
_journal_name_full 'Inorganic chemistry'
_journal_page_first 2776
_journal_page_last 2790
_journal_paper_doi 10.1021/acs.inorgchem.5b02607
_journal_volume 55
_journal_year 2016
_chemical_formula_sum 'C61 H50 B Cl2 Ir N6'
_chemical_formula_weight 1140.98
_space_group_crystal_system monoclinic
_space_group_IT_number 14
_space_group_name_Hall '-P 2ybc'
_space_group_name_H-M_alt 'P 1 21/c 1'
_atom_sites_solution_hydrogens geom
_audit_creation_method SHELXL-2014/7
_cell_angle_alpha 90
_cell_angle_beta 93.430(5)
_cell_angle_gamma 90
_cell_formula_units_Z 4
_cell_length_a 9.6124(6)
_cell_length_b 12.6634(13)
_cell_length_c 41.715(3)
_cell_measurement_reflns_used 1714
_cell_measurement_temperature 130.01(10)
_cell_measurement_theta_max 69.8650
_cell_measurement_theta_min 4.5900
_cell_volume 5068.7(7)
_computing_cell_refinement
;
CrysAlisPro, Agilent Technologies,
Version 1.171.36.28 (release 01-02-2013 CrysAlis171 .NET)
(compiled Feb  1 2013,16:14:44)
;
_computing_data_collection
;
CrysAlisPro, Agilent Technologies,
Version 1.171.36.28 (release 01-02-2013 CrysAlis171 .NET)
(compiled Feb  1 2013,16:14:44)
;
_computing_data_reduction
;
CrysAlisPro, Agilent Technologies,
Version 1.171.36.28 (release 01-02-2013 CrysAlis171 .NET)
(compiled Feb  1 2013,16:14:44)
;
_computing_structure_refinement 'SHELXL-2014/7 (Sheldrick, 2014)'
_diffrn_ambient_temperature 130.01(10)
_diffrn_detector_area_resol_mean 10.2273
_diffrn_measured_fraction_theta_full 0.999
_diffrn_measured_fraction_theta_max 0.999
_diffrn_measurement_device_type 'SuperNova, Dual, Cu at zero, Atlas'
_diffrn_measurement_method '\w scans'
_diffrn_radiation_monochromator mirror
_diffrn_radiation_source 'SuperNova (Cu) X-ray Source'
_diffrn_radiation_type 'Cu K\a'
_diffrn_radiation_wavelength 1.5418
_diffrn_reflns_av_R_equivalents 0.1657
_diffrn_reflns_av_unetI/netI 0.1625
_diffrn_reflns_Laue_measured_fraction_full 0.999
_diffrn_reflns_Laue_measured_fraction_max 0.999
_diffrn_reflns_limit_h_max 10
_diffrn_reflns_limit_h_min -10
_diffrn_reflns_limit_k_max 14
_diffrn_reflns_limit_k_min -10
_diffrn_reflns_limit_l_max 46
_diffrn_reflns_limit_l_min -46
_diffrn_reflns_number 24897
_diffrn_reflns_point_group_measured_fraction_full 0.999
_diffrn_reflns_point_group_measured_fraction_max 0.999
_diffrn_reflns_theta_full 59.999
_diffrn_reflns_theta_max 59.999
_diffrn_reflns_theta_min 4.086
_exptl_absorpt_coefficient_mu 6.430
_exptl_absorpt_correction_T_max 0.903
_exptl_absorpt_correction_T_min 0.355
_exptl_absorpt_correction_type gaussian
_exptl_absorpt_process_details
;
CrysAlisPro, Agilent Technologies,
Version 1.171.36.28 (release 01-02-2013 CrysAlis171 .NET)
(compiled Feb  1 2013,16:14:44)
Numerical absorption correction based on gaussian integration over
			a multifaceted crystal model
;
_exptl_crystal_colour yellow
_exptl_crystal_density_diffrn 1.495
_exptl_crystal_description needle
_exptl_crystal_F_000 2296
_exptl_crystal_size_max 0.4698
_exptl_crystal_size_mid 0.0440
_exptl_crystal_size_min 0.0191
_refine_diff_density_max 1.983
_refine_diff_density_min -3.888
_refine_diff_density_rms 0.176
_refine_ls_extinction_method none
_refine_ls_goodness_of_fit_ref 1.052
_refine_ls_hydrogen_treatment constr
_refine_ls_matrix_type full
_refine_ls_number_parameters 640
_refine_ls_number_reflns 7515
_refine_ls_number_restraints 0
_refine_ls_restrained_S_all 1.052
_refine_ls_R_factor_all 0.1306
_refine_ls_R_factor_gt 0.0779
_refine_ls_shift/su_max 0.000
_refine_ls_shift/su_mean 0.000
_refine_ls_structure_factor_coef Fsqd
_refine_ls_weighting_details 'w=1/[\s^2^(Fo^2^)+(0.0487P)^2^] where P=(Fo^2^+2Fc^2^)/3'
_refine_ls_weighting_scheme calc
_refine_ls_wR_factor_gt 0.1708
_refine_ls_wR_factor_ref 0.2035
_reflns_Friedel_coverage 0.000
_reflns_number_gt 4532
_reflns_number_total 7515
_reflns_threshold_expression 'I > 2\s(I)'
_cod_data_source_file ic5b02607_si_004.cif
_cod_data_source_block shelx
_cod_original_cell_volume 5068.6(7)
_cod_original_sg_symbol_H-M 'P 21/c'
_cod_database_code 4347019
_shelx_shelxl_version_number 2014/7
_chemical_oxdiff_usercomment 'Tim Connell from DCM/hexane'
_shelx_space_group_comment
;
The symmetry employed for this shelxl refinement is uniquely defined
by the following loop, which should always be used as a source of
symmetry information in preference to the above space-group names.
They are only intended as comments.
;

loop_
_space_group_symop_operation_xyz
'x, y, z'
'-x, y+1/2, -z+1/2'
'-x, -y, -z'
'x, -y-1/2, z-1/2'

loop_
_atom_site_label
_atom_site_type_symbol
_atom_site_fract_x
_atom_site_fract_y
_atom_site_fract_z
_atom_site_U_iso_or_equiv
_atom_site_adp_type
_atom_site_occupancy
_atom_site_site_symmetry_order
_atom_site_calc_flag
_atom_site_refinement_flags_posn
_atom_site_refinement_flags_adp
C1 C 0.9926(14) 0.1046(9) 0.3929(4) 0.043(4) Uani 1 1 d . .
H1 H 0.9045 0.1343 0.3940 0.051 Uiso 1 1 calc R U
C2 C 1.0434(16) 0.0400(10) 0.4184(4) 0.046(4) Uani 1 1 d . .
H2 H 0.9899 0.0282 0.4359 0.055 Uiso 1 1 calc R U
C3 C 1.1716(16) -0.0053(10) 0.4173(4) 0.052(4) Uani 1 1 d . .
H3 H 1.2088 -0.0467 0.4341 0.062 Uiso 1 1 calc R U
C4 C 1.2440(15) 0.0125(10) 0.3903(4) 0.048(4) Uani 1 1 d . .
H4 H 1.3306 -0.0190 0.3886 0.057 Uiso 1 1 calc R U
C5 C 1.1893(14) 0.0775(10) 0.3652(4) 0.046(4) Uani 1 1 d . .
C6 C 1.2565(14) 0.0973(10) 0.3346(4) 0.044(4) Uani 1 1 d . .
C7 C 1.3829(15) 0.0550(11) 0.3274(4) 0.052(4) Uani 1 1 d . .
H7 H 1.4300 0.0091 0.3416 0.063 Uiso 1 1 calc R U
C8 C 1.4386(16) 0.0817(11) 0.2988(4) 0.052(4) Uani 1 1 d . .
H8 H 1.5249 0.0543 0.2941 0.062 Uiso 1 1 calc R U
C9 C 1.3679(16) 0.1495(12) 0.2765(4) 0.057(4) Uani 1 1 d . .
H9 H 1.4070 0.1672 0.2573 0.068 Uiso 1 1 calc R U
C10 C 1.2368(14) 0.1899(10) 0.2837(4) 0.044(4) Uani 1 1 d . .
H10 H 1.1888 0.2332 0.2689 0.052 Uiso 1 1 calc R U
C11 C 1.1759(13) 0.1669(9) 0.3129(4) 0.041(4) Uani 1 1 d . .
C12 C 0.9515(14) 0.4020(9) 0.2824(4) 0.040(3) Uani 1 1 d . .
H12 H 1.0012 0.4435 0.2975 0.048 Uiso 1 1 calc R U
C13 C 0.8995(15) 0.4475(11) 0.2545(5) 0.054(4) Uani 1 1 d . .
H13 H 0.9164 0.5186 0.2507 0.065 Uiso 1 1 calc R U
C14 C 0.8248(15) 0.3914(11) 0.2325(4) 0.050(4) Uani 1 1 d . .
H14 H 0.7870 0.4240 0.2140 0.060 Uiso 1 1 calc R U
C15 C 0.8037(13) 0.2852(12) 0.2372(3) 0.045(3) Uani 1 1 d . .
H15 H 0.7547 0.2448 0.2217 0.054 Uiso 1 1 calc R U
C16 C 0.8580(13) 0.2395(10) 0.2659(4) 0.043(4) Uani 1 1 d . .
C17 C 0.8403(14) 0.1274(11) 0.2745(4) 0.052(4) Uani 1 1 d . .
C18 C 0.7699(13) 0.0550(10) 0.2547(4) 0.044(4) Uani 1 1 d . .
H22 H 0.7321 0.0762 0.2347 0.053 Uiso 1 1 calc R U
C19 C 0.7548(14) -0.0503(11) 0.2646(4) 0.046(4) Uani 1 1 d . .
H21 H 0.7081 -0.0997 0.2514 0.055 Uiso 1 1 calc R U
C20 C 0.8129(14) -0.0779(11) 0.2949(4) 0.049(4) Uani 1 1 d . .
H20 H 0.8043 -0.1471 0.3019 0.058 Uiso 1 1 calc R U
C21 C 0.8831(12) -0.0054(9) 0.3149(4) 0.035(3) Uani 1 1 d . .
H19 H 0.9202 -0.0282 0.3348 0.042 Uiso 1 1 calc R U
C22 C 0.9008(12) 0.1006(9) 0.3065(3) 0.029(3) Uani 1 1 d . .
C23 C 0.6830(14) 0.2590(9) 0.3365(4) 0.039(3) Uani 1 1 d . .
H27 H 0.6785 0.2173 0.3181 0.046 Uiso 1 1 calc R U
C24 C 0.5577(13) 0.2939(11) 0.3476(4) 0.046(4) Uani 1 1 d . .
H26 H 0.4731 0.2785 0.3366 0.055 Uiso 1 1 calc R U
C25 C 0.5635(15) 0.3532(11) 0.3760(4) 0.050(4) Uani 1 1 d . .
H25 H 0.4822 0.3757 0.3849 0.060 Uiso 1 1 calc R U
C26 C 0.6895(14) 0.3769(12) 0.3902(4) 0.054(4) Uani 1 1 d . .
H24 H 0.6941 0.4174 0.4088 0.065 Uiso 1 1 calc R U
C27 C 0.8141(13) 0.3421(10) 0.3775(4) 0.040(3) Uani 1 1 d . .
C28 C 0.9491(14) 0.3666(11) 0.3950(4) 0.047(4) Uani 1 1 d . .
H28A H 0.9333 0.4178 0.4117 0.057 Uiso 1 1 calc R U
H28B H 0.9850 0.3028 0.4054 0.057 Uiso 1 1 calc R U
C29 C 1.1326(14) 0.4977(10) 0.3796(4) 0.045(4) Uani 1 1 d . .
H29 H 1.1229 0.5495 0.3951 0.054 Uiso 1 1 calc R U
C30 C 1.2275(14) 0.4926(10) 0.3569(4) 0.047(4) Uani 1 1 d . .
C31 C 1.3370(14) 0.5730(11) 0.3503(4) 0.046(4) Uani 1 1 d . .
C32 C 1.4170(14) 0.5630(12) 0.3245(4) 0.053(4) Uani 1 1 d . .
H32 H 1.4086 0.5021 0.3121 0.063 Uiso 1 1 calc R U
C33 C 1.5121(16) 0.6416(15) 0.3161(5) 0.072(5) Uani 1 1 d . .
H33 H 1.5621 0.6346 0.2979 0.086 Uiso 1 1 calc R U
C34 C 1.5290(15) 0.7289(13) 0.3357(5) 0.058(4) Uani 1 1 d . .
H34 H 1.5914 0.7814 0.3305 0.070 Uiso 1 1 calc R U
C35 C 1.4541(15) 0.7396(13) 0.3631(5) 0.065(5) Uani 1 1 d . .
H35 H 1.4671 0.7978 0.3765 0.078 Uiso 1 1 calc R U
C36 C 1.3583(14) 0.6602(11) 0.3699(4) 0.055(4) Uani 1 1 d . .
H36 H 1.3079 0.6664 0.3882 0.066 Uiso 1 1 calc R U
C37 C 1.0017(13) 0.2278(10) 0.5500(3) 0.037(3) Uani 1 1 d . .
C38 C 1.0060(15) 0.1568(10) 0.5246(4) 0.050(4) Uani 1 1 d . .
H38 H 1.0906 0.1246 0.5210 0.060 Uiso 1 1 calc R U
C39 C 0.8907(17) 0.1312(12) 0.5042(4) 0.058(4) Uani 1 1 d . .
H39 H 0.8995 0.0832 0.4876 0.069 Uiso 1 1 calc R U
C40 C 0.7586(16) 0.1794(11) 0.5091(4) 0.052(4) Uani 1 1 d . .
H40 H 0.6800 0.1618 0.4961 0.062 Uiso 1 1 calc R U
C41 C 0.7512(16) 0.2522(12) 0.5334(4) 0.057(4) Uani 1 1 d . .
H41 H 0.6677 0.2865 0.5367 0.068 Uiso 1 1 calc R U
C42 C 0.8686(13) 0.2738(11) 0.5528(4) 0.042(3) Uani 1 1 d . .
H42 H 0.8598 0.3229 0.5692 0.050 Uiso 1 1 calc R U
C43 C 1.0960(13) 0.2929(11) 0.6096(4) 0.043(3) Uani 1 1 d . .
C44 C 0.9856(14) 0.2415(11) 0.6253(4) 0.048(4) Uani 1 1 d . .
H44 H 0.9300 0.1922 0.6141 0.058 Uiso 1 1 calc R U
C45 C 0.9604(14) 0.2646(10) 0.6571(4) 0.042(3) Uani 1 1 d . .
H45 H 0.8895 0.2282 0.6666 0.050 Uiso 1 1 calc R U
C46 C 1.0345(14) 0.3379(11) 0.6751(4) 0.051(4) Uani 1 1 d . .
H46 H 1.0151 0.3512 0.6962 0.062 Uiso 1 1 calc R U
C47 C 1.1409(15) 0.3925(11) 0.6605(4) 0.048(4) Uani 1 1 d . .
H47 H 1.1916 0.4440 0.6720 0.057 Uiso 1 1 calc R U
C48 C 1.1709(14) 0.3702(10) 0.6292(4) 0.044(4) Uani 1 1 d . .
H48 H 1.2431 0.4069 0.6204 0.053 Uiso 1 1 calc R U
C49 C 1.2156(14) 0.3602(11) 0.5569(4) 0.045(4) Uani 1 1 d . .
C50 C 1.1394(14) 0.4404(10) 0.5396(4) 0.044(4) Uani 1 1 d . .
H50 H 1.0429 0.4352 0.5373 0.052 Uiso 1 1 calc R U
C51 C 1.2042(16) 0.5264(10) 0.5261(4) 0.050(4) Uani 1 1 d . .
H51 H 1.1511 0.5774 0.5149 0.060 Uiso 1 1 calc R U
C52 C 1.3486(16) 0.5359(12) 0.5292(4) 0.052(4) Uani 1 1 d . .
H52 H 1.3920 0.5941 0.5205 0.063 Uiso 1 1 calc R U
C53 C 1.4259(16) 0.4604(11) 0.5449(4) 0.056(4) Uani 1 1 d . .
H53 H 1.5226 0.4645 0.5456 0.067 Uiso 1 1 calc R U
C54 C 1.3624(16) 0.3769(13) 0.5599(4) 0.057(4) Uani 1 1 d . .
H54 H 1.4176 0.3302 0.5723 0.068 Uiso 1 1 calc R U
C55 C 1.2452(13) 0.1577(11) 0.5779(4) 0.044(4) Uani 1 1 d . .
C56 C 1.3274(15) 0.1224(12) 0.5529(4) 0.053(4) Uani 1 1 d . .
H56 H 1.3264 0.1617 0.5341 0.064 Uiso 1 1 calc R U
C57 C 1.4093(15) 0.0324(14) 0.5552(5) 0.065(5) Uani 1 1 d . .
H57 H 1.4657 0.0143 0.5387 0.078 Uiso 1 1 calc R U
C58 C 1.4059(15) -0.0308(11) 0.5826(4) 0.052(4) Uani 1 1 d . .
H58 H 1.4531 -0.0949 0.5836 0.062 Uiso 1 1 calc R U
C59 C 1.3335(14) 0.0014(11) 0.6080(5) 0.052(4) Uani 1 1 d . .
H59 H 1.3363 -0.0386 0.6267 0.063 Uiso 1 1 calc R U
C60 C 1.2544(14) 0.0952(11) 0.6059(4) 0.050(4) Uani 1 1 d . .
H60 H 1.2068 0.1165 0.6236 0.060 Uiso 1 1 calc R U
C61 C 1.2709(18) 0.2980(13) 0.4771(4) 0.067(5) Uani 1 1 d . .
H61A H 1.3174 0.3356 0.4950 0.081 Uiso 1 1 calc R U
H61B H 1.1843 0.2697 0.4842 0.081 Uiso 1 1 calc R U
N1 N 1.0646(12) 0.1252(8) 0.3675(3) 0.042(3) Uani 1 1 d . .
N2 N 0.9324(10) 0.2973(7) 0.2887(3) 0.036(3) Uani 1 1 d . .
N3 N 0.8123(11) 0.2804(9) 0.3503(3) 0.040(3) Uani 1 1 d . .
N4 N 1.0544(10) 0.4083(7) 0.3743(3) 0.031(2) Uani 1 1 d . .
N5 N 1.1030(10) 0.3512(7) 0.3503(3) 0.037(3) Uani 1 1 d . .
N6 N 1.2122(11) 0.4046(9) 0.3392(3) 0.041(3) Uani 1 1 d . .
Ir Ir 0.99790(5) 0.21860(5) 0.32940(2) 0.0373(2) Uani 1 1 d . .
Cl1 Cl 1.2345(5) 0.3868(4) 0.44479(15) 0.0924(18) Uani 1 1 d . .
Cl2 Cl 1.3758(7) 0.1957(5) 0.46548(16) 0.111(2) Uani 1 1 d . .
B1 B 1.1373(16) 0.2606(12) 0.5728(5) 0.046(4) Uani 1 1 d . .

loop_
_atom_site_aniso_label
_atom_site_aniso_U_11
_atom_site_aniso_U_22
_atom_site_aniso_U_33
_atom_site_aniso_U_23
_atom_site_aniso_U_13
_atom_site_aniso_U_12
C1 0.032(7) 0.025(6) 0.070(11) -0.008(7) -0.005(7) -0.011(6)
C2 0.055(9) 0.039(7) 0.044(9) 0.007(7) 0.002(7) -0.005(7)
C3 0.046(9) 0.036(7) 0.072(12) 0.005(7) -0.003(9) -0.013(7)
C4 0.031(7) 0.034(7) 0.075(12) -0.006(7) -0.023(8) 0.006(6)
C5 0.032(8) 0.030(7) 0.073(12) -0.010(7) -0.021(8) 0.007(6)
C6 0.035(8) 0.036(7) 0.060(11) -0.014(7) -0.004(7) -0.012(6)
C7 0.031(8) 0.050(8) 0.076(13) -0.004(8) -0.003(8) 0.014(7)
C8 0.037(8) 0.050(9) 0.069(12) -0.016(8) 0.005(8) -0.005(7)
C9 0.042(9) 0.063(10) 0.067(12) -0.010(9) 0.011(8) -0.002(8)
C10 0.029(7) 0.042(8) 0.061(10) -0.001(7) 0.014(7) -0.003(6)
C11 0.024(7) 0.023(6) 0.076(11) 0.002(7) 0.004(7) 0.001(5)
C12 0.032(7) 0.024(6) 0.064(11) 0.004(6) 0.007(7) 0.001(6)
C13 0.030(8) 0.041(8) 0.092(14) 0.007(9) 0.012(8) 0.004(7)
C14 0.040(8) 0.045(8) 0.066(12) -0.003(8) 0.012(8) 0.007(7)
C15 0.033(7) 0.059(8) 0.041(8) 0.013(7) -0.019(6) 0.011(7)
C16 0.018(6) 0.040(8) 0.073(11) -0.005(7) 0.008(7) -0.001(6)
C17 0.024(7) 0.052(9) 0.081(13) -0.001(8) 0.010(8) -0.006(7)
C18 0.024(7) 0.039(7) 0.067(11) 0.001(7) -0.013(7) 0.003(6)
C19 0.027(7) 0.050(8) 0.060(11) -0.016(7) -0.002(7) 0.000(6)
C20 0.031(7) 0.041(8) 0.075(12) 0.004(8) 0.018(8) 0.003(6)
C21 0.023(6) 0.035(7) 0.046(9) -0.006(6) 0.001(6) 0.001(5)
C22 0.017(6) 0.038(7) 0.031(7) -0.005(6) -0.001(5) 0.004(5)
C23 0.040(8) 0.028(6) 0.048(9) 0.005(6) -0.003(7) 0.006(5)
C24 0.018(6) 0.053(8) 0.066(11) 0.013(8) -0.001(6) 0.006(6)
C25 0.039(8) 0.058(9) 0.054(10) -0.008(8) 0.013(7) 0.014(7)
C26 0.032(8) 0.062(10) 0.069(12) -0.018(8) 0.006(8) -0.011(7)
C27 0.032(7) 0.029(6) 0.062(10) -0.004(7) 0.011(7) 0.002(6)
C28 0.034(8) 0.058(9) 0.049(10) -0.016(7) 0.003(7) -0.001(7)
C29 0.032(8) 0.040(8) 0.063(11) -0.002(7) 0.004(7) 0.005(6)
C30 0.031(7) 0.032(7) 0.078(12) -0.003(7) -0.006(8) -0.007(6)
C31 0.029(7) 0.049(8) 0.060(11) 0.004(7) 0.000(7) -0.008(6)
C32 0.030(8) 0.063(9) 0.064(12) 0.011(8) -0.010(8) -0.008(7)
C33 0.031(8) 0.103(15) 0.081(14) 0.024(12) -0.002(9) -0.005(9)
C34 0.028(8) 0.063(10) 0.083(13) 0.009(10) -0.008(8) -0.008(8)
C35 0.031(8) 0.073(11) 0.089(15) 0.017(10) -0.020(9) -0.020(8)
C36 0.028(7) 0.043(8) 0.093(14) 0.008(9) -0.007(8) -0.002(7)
C37 0.028(7) 0.033(6) 0.048(8) -0.004(6) -0.006(6) 0.015(6)
C38 0.039(8) 0.037(7) 0.077(12) -0.001(8) 0.020(8) -0.012(7)
C39 0.055(10) 0.054(9) 0.063(12) -0.012(8) -0.001(9) -0.008(8)
C40 0.046(9) 0.051(8) 0.059(11) 0.001(8) -0.003(8) 0.001(7)
C41 0.035(8) 0.074(11) 0.059(11) -0.007(8) -0.007(8) 0.006(7)
C42 0.028(7) 0.038(7) 0.060(10) 0.001(7) 0.007(6) -0.004(6)
C43 0.028(7) 0.048(8) 0.052(9) 0.017(7) 0.004(6) 0.009(6)
C44 0.031(7) 0.064(10) 0.049(9) -0.006(7) 0.001(7) 0.008(7)
C45 0.032(7) 0.043(8) 0.053(9) 0.003(7) 0.019(7) 0.006(6)
C46 0.033(8) 0.046(8) 0.075(12) 0.013(8) 0.001(8) 0.000(7)
C47 0.047(9) 0.050(8) 0.045(10) 0.007(7) -0.007(7) 0.017(7)
C48 0.026(7) 0.045(8) 0.061(11) 0.004(7) -0.001(7) 0.004(6)
C49 0.031(7) 0.050(8) 0.055(10) 0.003(7) 0.002(7) -0.002(6)
C50 0.031(7) 0.048(8) 0.052(10) -0.012(7) 0.005(7) -0.003(6)
C51 0.044(9) 0.029(7) 0.078(13) 0.001(7) 0.008(8) -0.007(6)
C52 0.050(9) 0.057(9) 0.050(10) -0.009(8) 0.003(8) -0.015(8)
C53 0.032(8) 0.056(9) 0.081(13) -0.010(9) 0.010(8) 0.006(7)
C54 0.036(8) 0.069(10) 0.066(12) -0.005(9) 0.006(8) 0.005(8)
C55 0.025(7) 0.050(8) 0.055(10) 0.001(8) -0.003(7) -0.002(6)
C56 0.043(9) 0.060(9) 0.055(11) 0.001(8) -0.006(8) 0.010(8)
C57 0.025(8) 0.090(13) 0.082(14) -0.019(11) 0.024(8) 0.001(8)
C58 0.039(8) 0.042(8) 0.073(13) -0.001(8) -0.012(8) 0.007(7)
C59 0.030(8) 0.042(8) 0.085(13) 0.009(8) -0.001(8) 0.010(7)
C60 0.029(7) 0.047(8) 0.073(12) -0.015(8) -0.004(7) -0.002(6)
C61 0.056(10) 0.087(13) 0.060(12) 0.007(10) 0.015(9) 0.017(9)
N1 0.034(6) 0.042(6) 0.051(8) -0.007(6) 0.006(6) -0.009(5)
N2 0.023(5) 0.022(5) 0.065(8) -0.010(5) 0.017(5) -0.003(4)
N3 0.031(6) 0.042(6) 0.047(7) 0.005(6) -0.001(5) -0.009(5)
N4 0.017(5) 0.027(5) 0.047(7) 0.001(5) -0.001(5) 0.007(4)
N5 0.021(5) 0.027(5) 0.060(8) 0.006(5) -0.011(5) 0.013(5)
N6 0.025(6) 0.057(7) 0.041(7) -0.004(6) -0.004(5) -0.003(5)
Ir 0.0229(3) 0.0369(3) 0.0522(4) -0.0003(3) 0.0015(2) 0.0003(3)
Cl1 0.063(3) 0.108(4) 0.102(4) 0.036(3) -0.027(3) -0.024(3)
Cl2 0.120(5) 0.119(5) 0.095(5) -0.025(4) 0.009(4) 0.043(4)
B1 0.021(7) 0.045(9) 0.071(13) -0.007(8) 0.001(8) 0.015(7)

loop_
_atom_type_symbol
_atom_type_description
_atom_type_scat_dispersion_real
_atom_type_scat_dispersion_imag
_atom_type_scat_source
C C 0.0181 0.0091 'International Tables Vol C Tables 4.2.6.8 and 6.1.1.4'
H H 0.0000 0.0000 'International Tables Vol C Tables 4.2.6.8 and 6.1.1.4'
N N 0.0311 0.0180 'International Tables Vol C Tables 4.2.6.8 and 6.1.1.4'
Ir Ir -4.7710 6.5667 'International Tables Vol C Tables 4.2.6.8 and 6.1.1.4'
Cl Cl 0.3639 0.7018 'International Tables Vol C Tables 4.2.6.8 and 6.1.1.4'
B B 0.0090 0.0039 'International Tables Vol C Tables 4.2.6.8 and 6.1.1.4'

loop_
_geom_angle_atom_site_label_1
_geom_angle_atom_site_label_2
_geom_angle_atom_site_label_3
_geom_angle
N1 C1 C2 123.0(13)
N1 C1 H1 118.5
C2 C1 H1 118.5
C3 C2 C1 119.6(15)
C3 C2 H2 120.2
C1 C2 H2 120.2
C2 C3 C4 117.4(15)
C2 C3 H3 121.3
C4 C3 H3 121.3
C3 C4 C5 121.3(14)
C3 C4 H4 119.4
C5 C4 H4 119.4
N1 C5 C4 120.1(16)
N1 C5 C6 114.7(13)
C4 C5 C6 125.2(13)
C7 C6 C11 123.0(15)
C7 C6 C5 123.7(14)
C11 C6 C5 113.3(12)
C8 C7 C6 119.2(15)
C8 C7 H7 120.4
C6 C7 H7 120.4
C7 C8 C9 121.5(14)
C7 C8 H8 119.2
C9 C8 H8 119.2
C10 C9 C8 118.7(16)
C10 C9 H9 120.7
C8 C9 H9 120.7
C9 C10 C11 122.2(15)
C9 C10 H10 118.9
C11 C10 H10 118.9
C10 C11 C6 115.4(12)
C10 C11 Ir 129.7(10)
C6 C11 Ir 114.9(11)
C13 C12 N2 121.8(14)
C13 C12 H12 119.1
N2 C12 H12 119.1
C14 C13 C12 120.9(14)
C14 C13 H13 119.5
C12 C13 H13 119.5
C13 C14 C15 120.1(15)
C13 C14 H14 120.0
C15 C14 H14 120.0
C14 C15 C16 118.3(14)
C14 C15 H15 120.8
C16 C15 H15 120.8
N2 C16 C15 121.7(12)
N2 C16 C17 114.2(14)
C15 C16 C17 124.1(14)
C18 C17 C22 122.9(13)
C18 C17 C16 123.6(15)
C22 C17 C16 113.5(13)
C17 C18 C19 120.7(14)
C17 C18 H22 119.7
C19 C18 H22 119.7
C20 C19 C18 117.3(13)
C20 C19 H21 121.3
C18 C19 H21 121.3
C21 C20 C19 122.2(13)
C21 C20 H20 118.9
C19 C20 H20 118.9
C20 C21 C22 123.1(13)
C20 C21 H19 118.5
C22 C21 H19 118.5
C21 C22 C17 113.8(11)
C21 C22 Ir 131.6(10)
C17 C22 Ir 114.6(9)
N3 C23 C24 125.7(14)
N3 C23 H27 117.2
C24 C23 H27 117.2
C23 C24 C25 117.4(13)
C23 C24 H26 121.3
C25 C24 H26 121.3
C26 C25 C24 118.7(13)
C26 C25 H25 120.6
C24 C25 H25 120.6
C25 C26 C27 121.7(15)
C25 C26 H24 119.1
C27 C26 H24 119.1
N3 C27 C26 121.2(13)
N3 C27 C28 119.5(12)
C26 C27 C28 119.2(13)
N4 C28 C27 113.6(13)
N4 C28 H28A 108.8
C27 C28 H28A 108.8
N4 C28 H28B 108.8
C27 C28 H28B 108.8
H28A C28 H28B 107.7
C30 C29 N4 103.5(12)
C30 C29 H29 128.2
N4 C29 H29 128.2
N6 C30 C29 111.6(12)
N6 C30 C31 121.0(15)
C29 C30 C31 127.3(14)
C32 C31 C36 118.1(14)
C32 C31 C30 121.2(14)
C36 C31 C30 120.7(15)
C31 C32 C33 122.3(17)
C31 C32 H32 118.8
C33 C32 H32 118.8
C34 C33 C32 118.4(18)
C34 C33 H33 120.8
C32 C33 H33 120.8
C33 C34 C35 121.0(15)
C33 C34 H34 119.5
C35 C34 H34 119.5
C34 C35 C36 118.4(17)
C34 C35 H35 120.8
C36 C35 H35 120.8
C31 C36 C35 121.7(17)
C31 C36 H36 119.1
C35 C36 H36 119.1
C38 C37 C42 113.3(13)
C38 C37 B1 123.5(12)
C42 C37 B1 123.1(12)
C39 C38 C37 123.8(14)
C39 C38 H38 118.1
C37 C38 H38 118.1
C38 C39 C40 119.5(15)
C38 C39 H39 120.2
C40 C39 H39 120.2
C41 C40 C39 118.4(15)
C41 C40 H40 120.8
C39 C40 H40 120.8
C40 C41 C42 119.4(15)
C40 C41 H41 120.3
C42 C41 H41 120.3
C41 C42 C37 125.6(14)
C41 C42 H42 117.2
C37 C42 H42 117.2
C44 C43 C48 114.0(14)
C44 C43 B1 122.2(13)
C48 C43 B1 123.7(12)
C45 C44 C43 120.9(14)
C45 C44 H44 119.5
C43 C44 H44 119.5
C46 C45 C44 123.3(14)
C46 C45 H45 118.4
C44 C45 H45 118.4
C45 C46 C47 118.0(16)
C45 C46 H46 121.0
C47 C46 H46 121.0
C48 C47 C46 120.4(15)
C48 C47 H47 119.8
C46 C47 H47 119.8
C47 C48 C43 123.4(14)
C47 C48 H48 118.3
C43 C48 H48 118.3
C50 C49 C54 114.5(13)
C50 C49 B1 121.5(12)
C54 C49 B1 123.9(13)
C51 C50 C49 122.4(13)
C51 C50 H50 118.8
C49 C50 H50 118.8
C50 C51 C52 119.9(15)
C50 C51 H51 120.1
C52 C51 H51 120.1
C53 C52 C51 119.9(15)
C53 C52 H52 120.0
C51 C52 H52 120.0
C52 C53 C54 120.8(15)
C52 C53 H53 119.6
C54 C53 H53 119.6
C53 C54 C49 122.2(15)
C53 C54 H54 118.9
C49 C54 H54 118.9
C60 C55 C56 115.0(14)
C60 C55 B1 123.4(14)
C56 C55 B1 121.5(14)
C57 C56 C55 123.3(16)
C57 C56 H56 118.4
C55 C56 H56 118.4
C56 C57 C58 119.1(15)
C56 C57 H57 120.4
C58 C57 H57 120.4
C59 C58 C57 120.1(14)
C59 C58 H58 119.9
C57 C58 H58 119.9
C58 C59 C60 120.1(16)
C58 C59 H59 119.9
C60 C59 H59 119.9
C55 C60 C59 122.1(16)
C55 C60 H60 119.0
C59 C60 H60 119.0
Cl2 C61 Cl1 110.7(10)
Cl2 C61 H61A 109.5
Cl1 C61 H61A 109.5
Cl2 C61 H61B 109.5
Cl1 C61 H61B 109.5
H61A C61 H61B 108.1
C1 N1 C5 118.5(13)
C1 N1 Ir 125.4(9)
C5 N1 Ir 116.1(11)
C16 N2 C12 117.1(13)
C16 N2 Ir 116.1(8)
C12 N2 Ir 126.7(10)
C23 N3 C27 115.2(12)
C23 N3 Ir 120.5(9)
C27 N3 Ir 124.3(8)
N5 N4 C29 110.7(11)
N5 N4 C28 121.8(10)
C29 N4 C28 126.5(12)
N4 N5 N6 107.3(10)
N4 N5 Ir 123.7(8)
N6 N5 Ir 128.0(9)
C30 N6 N5 106.8(12)
C22 Ir C11 88.6(5)
C22 Ir N2 81.6(5)
C11 Ir N2 95.9(5)
C22 Ir N1 93.2(5)
C11 Ir N1 81.0(5)
N2 Ir N1 174.0(4)
C22 Ir N5 175.3(5)
C11 Ir N5 90.3(5)
N2 Ir N5 94.1(4)
N1 Ir N5 91.1(4)
C22 Ir N3 95.2(4)
C11 Ir N3 175.9(5)
N2 Ir N3 86.4(4)
N1 Ir N3 97.0(4)
N5 Ir N3 86.1(4)
C37 B1 C49 109.6(14)
C37 B1 C43 112.1(12)
C49 B1 C43 109.1(12)
C37 B1 C55 110.3(11)
C49 B1 C55 110.9(11)
C43 B1 C55 104.8(13)

loop_
_geom_bond_atom_site_label_1
_geom_bond_atom_site_label_2
_geom_bond_distance
C1 N1 1.325(19)
C1 C2 1.41(2)
C1 H1 0.9300
C2 C3 1.36(2)
C2 H2 0.9300
C3 C4 1.38(2)
C3 H3 0.9300
C4 C5 1.41(2)
C4 H4 0.9300
C5 N1 1.351(17)
C5 C6 1.49(2)
C6 C7 1.38(2)
C6 C11 1.45(2)
C7 C8 1.38(2)
C7 H7 0.9300
C8 C9 1.41(2)
C8 H8 0.9300
C9 C10 1.41(2)
C9 H9 0.9300
C10 C11 1.41(2)
C10 H10 0.9300
C11 Ir 1.993(13)
C12 C13 1.37(2)
C12 N2 1.367(14)
C12 H12 0.9300
C13 C14 1.33(2)
C13 H13 0.9300
C14 C15 1.375(19)
C14 H14 0.9300
C15 C16 1.40(2)
C15 H15 0.9300
C16 N2 1.366(18)
C16 C17 1.476(19)
C17 C18 1.38(2)
C17 C22 1.46(2)
C18 C19 1.406(18)
C18 H22 0.9300
C19 C20 1.40(2)
C19 H21 0.9300
C20 C21 1.39(2)
C20 H20 0.9300
C21 C22 1.399(17)
C21 H19 0.9300
C22 Ir 1.978(12)
C23 N3 1.365(17)
C23 C24 1.388(19)
C23 H27 0.9300
C24 C25 1.40(2)
C24 H26 0.9300
C25 C26 1.35(2)
C25 H25 0.9300
C26 C27 1.409(19)
C26 H24 0.9300
C27 N3 1.378(18)
C27 C28 1.482(19)
C28 N4 1.466(17)
C28 H28A 0.9700
C28 H28B 0.9700
C29 C30 1.36(2)
C29 N4 1.369(16)
C29 H29 0.9300
C30 N6 1.341(18)
C30 C31 1.502(19)
C31 C32 1.36(2)
C31 C36 1.38(2)
C32 C33 1.41(2)
C32 H32 0.9300
C33 C34 1.38(2)
C33 H33 0.9300
C34 C35 1.39(3)
C34 H34 0.9300
C35 C36 1.40(2)
C35 H35 0.9300
C36 H36 0.9300
C37 C38 1.39(2)
C37 C42 1.417(18)
C37 B1 1.62(2)
C38 C39 1.39(2)
C38 H38 0.9300
C39 C40 1.43(2)
C39 H39 0.9300
C40 C41 1.38(2)
C40 H40 0.9300
C41 C42 1.38(2)
C41 H41 0.9300
C42 H42 0.9300
C43 C44 1.44(2)
C43 C48 1.44(2)
C43 B1 1.66(2)
C44 C45 1.40(2)
C44 H44 0.9300
C45 C46 1.37(2)
C45 H45 0.9300
C46 C47 1.40(2)
C46 H46 0.9300
C47 C48 1.38(2)
C47 H47 0.9300
C48 H48 0.9300
C49 C50 1.42(2)
C49 C54 1.43(2)
C49 B1 1.63(2)
C50 C51 1.391(19)
C50 H50 0.9300
C51 C52 1.39(2)
C51 H51 0.9300
C52 C53 1.36(2)
C52 H52 0.9300
C53 C54 1.39(2)
C53 H53 0.9300
C54 H54 0.9300
C55 C60 1.41(2)
C55 C56 1.42(2)
C55 B1 1.671(19)
C56 C57 1.39(2)
C56 H56 0.9300
C57 C58 1.40(2)
C57 H57 0.9300
C58 C59 1.36(2)
C58 H58 0.9300
C59 C60 1.410(19)
C59 H59 0.9300
C60 H60 0.9300
C61 Cl2 1.729(16)
C61 Cl1 1.774(17)
C61 H61A 0.9700
C61 H61B 0.9700
N1 Ir 2.054(12)
N2 Ir 2.035(12)
N3 Ir 2.176(11)
N4 N5 1.344(15)
N5 N6 1.353(15)
N5 Ir 2.120(10)

loop_
_geom_torsion_atom_site_label_1
_geom_torsion_atom_site_label_2
_geom_torsion_atom_site_label_3
_geom_torsion_atom_site_label_4
_geom_torsion
N1 C1 C2 C3 -1(2)
C1 C2 C3 C4 -2(2)
C2 C3 C4 C5 2(2)
C3 C4 C5 N1 1(2)
C3 C4 C5 C6 -176.9(13)
N1 C5 C6 C7 -179.2(12)
C4 C5 C6 C7 -1(2)
N1 C5 C6 C11 1.3(16)
C4 C5 C6 C11 179.4(12)
C11 C6 C7 C8 2(2)
C5 C6 C7 C8 -177.4(13)
C6 C7 C8 C9 -1(2)
C7 C8 C9 C10 0(2)
C8 C9 C10 C11 2(2)
C9 C10 C11 C6 -1(2)
C9 C10 C11 Ir 177.1(11)
C7 C6 C11 C10 -0.8(19)
C5 C6 C11 C10 178.7(12)
C7 C6 C11 Ir -179.2(11)
C5 C6 C11 Ir 0.3(14)
N2 C12 C13 C14 2(2)
C12 C13 C14 C15 -3(2)
C13 C14 C15 C16 2(2)
C14 C15 C16 N2 -1(2)
C14 C15 C16 C17 178.4(13)
N2 C16 C17 C18 -179.3(13)
C15 C16 C17 C18 1(2)
N2 C16 C17 C22 2.5(17)
C15 C16 C17 C22 -177.0(13)
C22 C17 C18 C19 -1(2)
C16 C17 C18 C19 -179.0(13)
C17 C18 C19 C20 0(2)
C18 C19 C20 C21 0(2)
C19 C20 C21 C22 0(2)
C20 C21 C22 C17 -0.9(18)
C20 C21 C22 Ir -178.5(10)
C18 C17 C22 C21 1(2)
C16 C17 C22 C21 179.4(11)
C18 C17 C22 Ir 179.2(11)
C16 C17 C22 Ir -2.5(15)
N3 C23 C24 C25 -2(2)
C23 C24 C25 C26 3(2)
C24 C25 C26 C27 -1(3)
C25 C26 C27 N3 -1(2)
C25 C26 C27 C28 -177.2(15)
N3 C27 C28 N4 51.0(18)
C26 C27 C28 N4 -132.9(14)
N4 C29 C30 N6 -1.6(17)
N4 C29 C30 C31 176.8(14)
N6 C30 C31 C32 5(2)
C29 C30 C31 C32 -173.4(15)
N6 C30 C31 C36 -175.7(14)
C29 C30 C31 C36 6(2)
C36 C31 C32 C33 -5(2)
C30 C31 C32 C33 174.5(14)
C31 C32 C33 C34 3(2)
C32 C33 C34 C35 0(2)
C33 C34 C35 C36 -1(2)
C32 C31 C36 C35 3(2)
C30 C31 C36 C35 -176.1(14)
C34 C35 C36 C31 0(2)
C42 C37 C38 C39 -1(2)
B1 C37 C38 C39 -177.6(15)
C37 C38 C39 C40 0(2)
C38 C39 C40 C41 2(2)
C39 C40 C41 C42 -2(2)
C40 C41 C42 C37 1(3)
C38 C37 C42 C41 1(2)
B1 C37 C42 C41 177.3(15)
C48 C43 C44 C45 -2.1(19)
B1 C43 C44 C45 175.0(12)
C43 C44 C45 C46 2(2)
C44 C45 C46 C47 0(2)
C45 C46 C47 C48 -2(2)
C46 C47 C48 C43 1(2)
C44 C43 C48 C47 0.7(19)
B1 C43 C48 C47 -176.3(12)
C54 C49 C50 C51 2(2)
B1 C49 C50 C51 179.5(15)
C49 C50 C51 C52 0(2)
C50 C51 C52 C53 1(2)
C51 C52 C53 C54 -5(3)
C52 C53 C54 C49 7(3)
C50 C49 C54 C53 -5(2)
B1 C49 C54 C53 177.3(15)
C60 C55 C56 C57 1(2)
B1 C55 C56 C57 -174.4(14)
C55 C56 C57 C58 4(2)
C56 C57 C58 C59 -6(2)
C57 C58 C59 C60 4(2)
C56 C55 C60 C59 -4(2)
B1 C55 C60 C59 172.0(13)
C58 C59 C60 C55 1(2)
C2 C1 N1 C5 3.5(19)
C2 C1 N1 Ir 180.0(9)
C4 C5 N1 C1 -3.6(19)
C6 C5 N1 C1 174.6(11)
C4 C5 N1 Ir 179.6(9)
C6 C5 N1 Ir -2.3(14)
C15 C16 N2 C12 0.2(18)
C17 C16 N2 C12 -179.4(11)
C15 C16 N2 Ir 178.2(10)
C17 C16 N2 Ir -1.4(14)
C13 C12 N2 C16 -0.4(19)
C13 C12 N2 Ir -178.2(10)
C24 C23 N3 C27 0(2)
C24 C23 N3 Ir -180.0(10)
C26 C27 N3 C23 2(2)
C28 C27 N3 C23 177.7(12)
C26 C27 N3 Ir -178.2(11)
C28 C27 N3 Ir -2.2(19)
C30 C29 N4 N5 1.8(15)
C30 C29 N4 C28 170.7(12)
C27 C28 N4 N5 -62.5(16)
C27 C28 N4 C29 129.6(13)
C29 N4 N5 N6 -1.3(13)
C28 N4 N5 N6 -170.9(11)
C29 N4 N5 Ir -170.9(8)
C28 N4 N5 Ir 19.5(15)
C29 C30 N6 N5 0.9(17)
C31 C30 N6 N5 -177.7(12)
N4 N5 N6 C30 0.3(14)
Ir N5 N6 C30 169.3(9)
C38 C37 B1 C49 87.7(16)
C42 C37 B1 C49 -88.1(18)
C38 C37 B1 C43 -151.0(13)
C42 C37 B1 C43 33(2)
C38 C37 B1 C55 -35(2)
C42 C37 B1 C55 149.6(14)
C50 C49 B1 C37 34.8(19)
C54 C49 B1 C37 -147.6(15)
C50 C49 B1 C43 -88.4(17)
C54 C49 B1 C43 89.3(17)
C50 C49 B1 C55 156.7(14)
C54 C49 B1 C55 -26(2)
C44 C43 B1 C37 35.0(18)
C48 C43 B1 C37 -148.2(12)
C44 C43 B1 C49 156.6(12)
C48 C43 B1 C49 -26.6(17)
C44 C43 B1 C55 -84.6(15)
C48 C43 B1 C55 92.2(14)
C60 C55 B1 C37 -101.8(17)
C56 C55 B1 C37 73.5(18)
C60 C55 B1 C49 136.7(15)
C56 C55 B1 C49 -48.0(19)
C60 C55 B1 C43 19.1(18)
C56 C55 B1 C43 -165.6(13)
